data_4300903
loop_
_publ_author_name
'Shvareva, Tatiana Y.'
'Sullens, Tyler A.'
'Shehee, Thomas C.'
'Albrecht-Schmitt, Thomas E.'

_publ_section_title
;
 Syntheses, Structures, and Ion-Exchange Properties of the Three-Dimensional
 Framework Uranyl Gallium Phosphates, Cs4[(UO2)2(GaOH)2(PO4)4]&#x00B7;H2O and
 Cs[UO2Ga(PO4)2]
;
_journal_coden_ASTM INOCAJ
_journal_issue 2
_journal_name_full 'Inorganic Chemistry'
_journal_page_first 300
_journal_page_last 305
_journal_paper_doi 10.1021/ic048638p
_journal_volume 44
_journal_year 2005
_chemical_formula_sum 'Cs4 Ga2 O23 P4 U2'
_chemical_formula_weight 1639.02
_space_group_IT_number 14
_symmetry_cell_setting monoclinic
_symmetry_space_group_name_Hall '-P 2ybc'
_symmetry_space_group_name_H-M 'P 1 21/c 1'
_cell_angle_alpha 90.00
_cell_angle_beta 109.65(3)
_cell_angle_gamma 90.00
_cell_formula_units_Z 4
_cell_length_a 18.8716(13)
_cell_length_b 9.5105(7)
_cell_length_c 14.0070(10)
_cell_measurement_temperature 295(2)
_cell_volume 2367.5(3)
_diffrn_ambient_temperature 295(2)
_exptl_crystal_density_diffrn 4.598
_cod_duplicate_entry 4308368
_cod_original_sg_symbol_H-M 'P 21/c'
_cod_database_code 4300903

loop_
_symmetry_equiv_pos_as_xyz
'x, y, z'
'-x, y+1/2, -z+1/2'
'-x, -y, -z'
'x, -y-1/2, z-1/2'

loop_
_atom_site_label
_atom_site_type_symbol
_atom_site_fract_x
_atom_site_fract_y
_atom_site_fract_z
_atom_site_U_iso_or_equiv
_atom_site_adp_type
_atom_site_occupancy
_atom_site_symmetry_multiplicity
_atom_site_calc_flag
_atom_site_refinement_flags
_atom_site_disorder_assembly
_atom_site_disorder_group
U1 U 0.53831(2) -0.70597(4) 0.51964(3) 0.01196(9) Uani 1 1 d . . .
U2 U 0.96212(2) -0.71325(4) 0.98701(3) 0.01205(9) Uani 1 1 d . . .
Cs1 Cs 0.70707(4) -0.81967(8) 0.83263(7) 0.0337(2) Uani 1 1 d . . .
Cs2 Cs 0.55975(5) -0.47401(9) 0.80426(6) 0.03157(19) Uani 1 1 d . . .
Cs3 Cs 0.83707(4) -0.60810(8) 0.67258(6) 0.02768(17) Uani 1 1 d . . .
Cs4 Cs 0.93184(4) -0.45410(8) 1.23164(6) 0.02884(18) Uani 1 1 d . . .
Ga1 Ga 1.25499(6) -0.77386(11) 1.23126(8) 0.0119(2) Uani 1 1 d . . .
Ga2 Ga 1.25230(6) -0.74603(11) 0.98122(8) 0.0116(2) Uani 1 1 d . . .
P1 P 0.65190(15) -0.4630(3) 0.6033(2) 0.0125(5) Uani 1 1 d . . .
P2 P 1.37577(14) -0.9350(3) 1.41044(19) 0.0114(5) Uani 1 1 d . . .
P3 P 1.13089(14) -0.9361(3) 1.05030(19) 0.0119(5) Uani 1 1 d . . .
P4 P 0.84790(14) -0.4578(3) 0.92909(19) 0.0121(5) Uani 1 1 d . . .
O1 O 0.6951(4) -0.4196(8) 0.5334(6) 0.0191(16) Uani 1 1 d . . .
O2 O 0.6759(4) -0.3792(8) 0.7011(5) 0.0214(17) Uani 1 1 d . . .
O3 O 0.5646(4) -0.4485(8) 0.5480(6) 0.0201(16) Uani 1 1 d . . .
O4 O 0.6597(4) -0.6228(8) 0.6239(6) 0.0194(16) Uani 1 1 d . . .
O5 O 1.4520(4) -0.8644(8) 1.4320(6) 0.0221(17) Uani 1 1 d . . .
O6 O 1.3367(4) -0.8782(8) 1.4808(5) 0.0189(16) Uani 1 1 d . . .
O7 O 1.3898(4) -1.0935(7) 1.4311(6) 0.0191(16) Uani 1 1 d . . .
O8 O 1.3282(4) -0.9177(7) 1.2987(5) 0.0171(16) Uani 1 1 d . . .
O9 O 1.1138(4) -1.0931(8) 1.0239(5) 0.0167(15) Uani 1 1 d . . .
O10 O 1.1620(4) -0.8683(7) 0.9734(5) 0.0157(15) Uani 1 1 d . . .
O11 O 1.0566(4) -0.8644(8) 1.0469(6) 0.0207(16) Uani 1 1 d . . .
O12 O 1.1873(4) -0.9266(7) 1.1595(5) 0.0132(14) Uani 1 1 d . . .
O13 O 0.8396(4) -0.6171(7) 0.9056(5) 0.0160(15) Uani 1 1 d . . .
O14 O 0.9351(4) -0.4443(8) 0.9846(6) 0.0193(16) Uani 1 1 d . . .
O15 O 0.8051(4) -0.4207(7) 1.0013(6) 0.0186(16) Uani 1 1 d . . .
O16 O 0.8234(4) -0.3690(7) 0.8332(5) 0.0158(15) Uani 1 1 d . . .
O17 O 0.5129(4) -0.7187(7) 0.6326(5) 0.0203(16) Uani 1 1 d . . .
O18 O 0.5646(4) -0.6883(8) 0.4085(5) 0.0204(16) Uani 1 1 d . . .
O19 O 0.9609(4) -0.6969(7) 1.1141(6) 0.0205(16) Uani 1 1 d . . .
O20 O 0.9633(4) -0.7357(8) 0.8610(5) 0.0183(16) Uani 1 1 d . . .
O21 O 1.2074(4) -0.7272(7) 0.8361(5) 0.0143(15) Uani 1 1 d . . .
O22 O 1.2998(4) -0.7656(7) 1.1254(5) 0.0139(14) Uani 1 1 d . . .
O23 O 0.7509(7) -0.6656(13) 1.0535(10) 0.068(3) Uiso 1 1 d . . .

loop_
_atom_site_aniso_label
_atom_site_aniso_U_11
_atom_site_aniso_U_22
_atom_site_aniso_U_33
_atom_site_aniso_U_23
_atom_site_aniso_U_13
_atom_site_aniso_U_12
U1 0.01234(18) 0.01263(19) 0.01260(18) -0.00007(14) 0.00642(14) -0.00031(14)
U2 0.01265(18) 0.01380(19) 0.01136(18) 0.00024(14) 0.00622(14) 0.00027(14)
Cs1 0.0243(4) 0.0279(4) 0.0486(5) -0.0106(4) 0.0118(4) -0.0005(3)
Cs2 0.0395(5) 0.0335(4) 0.0262(4) -0.0066(3) 0.0168(3) -0.0004(3)
Cs3 0.0287(4) 0.0348(4) 0.0223(4) 0.0056(3) 0.0122(3) 0.0090(3)
Cs4 0.0303(4) 0.0352(4) 0.0260(4) -0.0030(3) 0.0160(3) 0.0058(3)
Ga1 0.0135(5) 0.0147(5) 0.0095(5) -0.0002(4) 0.0063(4) 0.0000(4)
Ga2 0.0137(5) 0.0147(5) 0.0086(5) 0.0008(4) 0.0067(4) 0.0003(4)
P1 0.0117(12) 0.0144(12) 0.0130(12) -0.0005(10) 0.0064(10) -0.0008(10)
P2 0.0112(12) 0.0108(12) 0.0129(12) 0.0002(9) 0.0048(10) 0.0002(9)
P3 0.0117(12) 0.0139(13) 0.0124(12) -0.0021(10) 0.0069(10) -0.0005(10)
P4 0.0107(12) 0.0154(12) 0.0120(12) 0.0028(10) 0.0061(10) 0.0012(10)
O1 0.022(4) 0.020(4) 0.020(4) -0.003(3) 0.014(3) -0.005(3)
O2 0.021(4) 0.029(4) 0.014(4) -0.003(3) 0.006(3) -0.012(3)
O3 0.010(3) 0.020(4) 0.026(4) -0.002(3) 0.000(3) 0.001(3)
O4 0.011(3) 0.022(4) 0.027(4) 0.001(3) 0.008(3) 0.001(3)
O5 0.015(4) 0.020(4) 0.028(4) -0.003(3) 0.002(3) 0.007(3)
O6 0.021(4) 0.025(4) 0.012(4) 0.000(3) 0.007(3) 0.005(3)
O7 0.019(4) 0.012(4) 0.025(4) -0.006(3) 0.006(3) -0.002(3)
O8 0.015(4) 0.020(4) 0.012(3) 0.002(3) 0.000(3) 0.009(3)
O9 0.016(4) 0.024(4) 0.013(4) -0.002(3) 0.008(3) -0.004(3)
O10 0.014(3) 0.021(4) 0.014(4) 0.002(3) 0.008(3) -0.003(3)
O11 0.024(4) 0.020(4) 0.022(4) -0.003(3) 0.012(3) 0.006(3)
O12 0.011(3) 0.017(4) 0.012(3) 0.002(3) 0.004(3) 0.001(3)
O13 0.015(4) 0.014(4) 0.019(4) -0.002(3) 0.006(3) 0.004(3)
O14 0.014(4) 0.019(4) 0.025(4) 0.004(3) 0.006(3) 0.002(3)
O15 0.024(4) 0.017(4) 0.020(4) 0.004(3) 0.015(3) 0.004(3)
O16 0.020(4) 0.021(4) 0.008(3) 0.006(3) 0.007(3) 0.001(3)
O17 0.031(4) 0.020(4) 0.014(4) 0.001(3) 0.014(3) -0.008(3)
O18 0.026(4) 0.027(4) 0.013(4) 0.001(3) 0.012(3) -0.004(3)
O19 0.026(4) 0.019(4) 0.019(4) -0.001(3) 0.010(3) 0.000(3)
O20 0.016(4) 0.027(4) 0.013(4) 0.002(3) 0.007(3) 0.001(3)
O21 0.018(4) 0.017(4) 0.014(3) 0.006(3) 0.013(3) 0.003(3)
O22 0.012(3) 0.021(4) 0.011(3) 0.005(3) 0.007(3) 0.001(3)

loop_
_geom_bond_atom_site_label_1
_geom_bond_atom_site_label_2
_geom_bond_distance
_geom_bond_site_symmetry_2
_geom_bond_publ_flag
U1 O18 1.794(7) . ?
U1 O17 1.805(7) . ?
U1 O5 2.255(8) 1_454 ?
U1 O7 2.307(7) 3_737 ?
U1 O3 2.364(7) 3_646 ?
U1 O4 2.400(7) . ?
U1 O3 2.503(7) . ?
U1 P1 3.101(3) . ?
U1 Cs2 4.3678(10) 2_646 ?
U1 Cs2 4.3987(9) 4_545 ?
U1 Cs2 4.4541(9) . ?
U1 Cs1 4.5978(18) . ?
U2 O20 1.786(7) . ?
U2 O19 1.795(7) . ?
U2 O11 2.223(7) . ?
U2 O9 2.306(7) 3_737 ?
U2 O14 2.376(7) 3_747 ?
U2 O13 2.390(7) . ?
U2 O14 2.606(7) . ?
U2 P4 3.167(3) . ?
U2 Cs3 4.3561(15) . ?
U2 Cs3 4.3975(11) 4_546 ?
U2 Cs4 4.4112(9) . ?
U2 Cs4 4.4133(13) 2_747 ?
Cs1 O8 3.040(7) 3_737 ?
Cs1 O13 3.048(7) . ?
Cs1 O12 3.108(7) 3_737 ?
Cs1 O18 3.207(8) 4_546 ?
Cs1 O23 3.268(13) . ?
Cs1 O4 3.331(8) . ?
Cs1 O9 3.405(7) 3_737 ?
Cs1 O7 3.623(7) 3_737 ?
Cs1 P3 3.750(3) 3_737 ?
Cs1 P2 3.988(3) 3_737 ?
Cs1 Ga1 4.0852(14) 3_737 ?
Cs1 Cs2 4.2368(12) . ?
Cs2 O17 3.062(7) 2_656 ?
Cs2 O6 3.124(7) 2_757 ?
Cs2 O2 3.137(7) . ?
Cs2 O17 3.248(7) . ?
Cs2 O22 3.381(7) 3_747 ?
Cs2 O18 3.473(8) 3_646 ?
Cs2 O5 3.485(8) 4_445 ?
Cs2 O18 3.516(8) 4_546 ?
Cs2 O3 3.629(8) . ?
Cs2 O7 3.683(7) 2_757 ?
Cs2 P1 3.775(3) . ?
Cs2 P2 3.784(3) 2_757 ?
Cs3 O23 2.869(13) 4_545 ?
Cs3 O10 3.067(7) 2_756 ?
Cs3 O20 3.144(7) . ?
Cs3 O4 3.186(7) . ?
Cs3 O9 3.189(7) 2_756 ?
Cs3 O13 3.249(7) . ?
Cs3 O1 3.268(8) . ?
Cs3 O16 3.270(7) . ?
Cs3 O19 3.295(8) 4_545 ?
Cs3 P1 3.575(3) . ?
Cs3 O21 3.712(7) 2_756 ?
Cs3 P3 3.750(3) 2_756 ?
Cs4 O19 2.992(7) . ?
Cs4 O21 3.017(7) 3_747 ?
Cs4 O12 3.124(7) 2_757 ?
Cs4 O11 3.153(8) 2_757 ?
Cs4 O20 3.253(7) 3_747 ?
Cs4 O15 3.323(8) . ?
Cs4 O20 3.408(8) 4_546 ?
Cs4 O19 3.436(8) 2_757 ?
Cs4 O14 3.483(8) . ?
Cs4 P3 3.632(3) 2_757 ?
Cs4 P4 3.994(3) . ?
Cs4 Ga1 4.1075(13) 2_757 ?
Ga1 O22 1.940(7) . ?
Ga1 O8 1.948(7) . ?
Ga1 O21 1.962(7) 4_546 ?
Ga1 O2 1.971(7) 3_747 ?
Ga1 O12 1.971(7) . ?
Ga1 O16 1.988(7) 3_747 ?
Ga1 Cs1 4.0852(14) 3_737 ?
Ga1 Cs4 4.1075(13) 2_747 ?
Ga1 Cs2 4.3816(14) 3_747 ?
Ga2 O22 1.924(7) . ?
Ga2 O21 1.930(7) . ?
Ga2 O1 1.973(7) 2_746 ?
Ga2 O15 1.982(7) 3_747 ?
Ga2 O6 1.984(7) 4_545 ?
Ga2 O10 2.036(7) . ?
Ga2 Cs3 4.1108(14) 2_746 ?
Ga2 Cs4 4.1975(18) 3_747 ?
Ga2 Cs2 4.3382(18) 3_747 ?
P1 O2 1.516(8) . ?
P1 O1 1.526(7) . ?
P1 O4 1.544(8) . ?
P1 O3 1.574(7) . ?
P2 O6 1.515(7) . ?
P2 O5 1.523(8) . ?
P2 O8 1.529(7) . ?
P2 O7 1.542(7) . ?
P2 Cs2 3.784(3) 2_747 ?
P2 Cs1 3.988(3) 3_737 ?
P3 O10 1.531(7) . ?
P3 O12 1.545(7) . ?
P3 O11 1.546(8) . ?
P3 O9 1.546(8) . ?
P3 Cs4 3.632(3) 2_747 ?
P3 Cs3 3.750(3) 2_746 ?
P3 Cs1 3.750(3) 3_737 ?
P4 O16 1.521(7) . ?
P4 O15 1.532(7) . ?
P4 O13 1.547(7) . ?
P4 O14 1.571(8) . ?
O1 Ga2 1.973(7) 2_756 ?
O2 Ga1 1.971(7) 3_747 ?
O3 U1 2.364(7) 3_646 ?
O5 U1 2.255(8) 1_656 ?
O5 Cs2 3.485(8) 4_646 ?
O6 Ga2 1.984(7) 4_546 ?
O6 Cs2 3.124(7) 2_747 ?
O7 U1 2.307(7) 3_737 ?
O7 Cs1 3.623(7) 3_737 ?
O7 Cs2 3.683(7) 2_747 ?
O8 Cs1 3.040(7) 3_737 ?
O9 U2 2.306(7) 3_737 ?
O9 Cs3 3.189(7) 2_746 ?
O9 Cs1 3.405(7) 3_737 ?
O10 Cs3 3.067(7) 2_746 ?
O11 Cs4 3.153(8) 2_747 ?
O12 Cs1 3.108(7) 3_737 ?
O12 Cs4 3.124(7) 2_747 ?
O14 U2 2.376(7) 3_747 ?
O15 Ga2 1.982(7) 3_747 ?
O16 Ga1 1.988(7) 3_747 ?
O17 Cs2 3.062(7) 2_646 ?
O18 Cs1 3.207(8) 4_545 ?
O18 Cs2 3.473(8) 3_646 ?
O18 Cs2 3.516(8) 4_545 ?
O19 Cs3 3.295(8) 4_546 ?
O19 Cs4 3.436(8) 2_747 ?
O20 Cs4 3.253(7) 3_747 ?
O20 Cs4 3.408(8) 4_545 ?
O21 Ga1 1.962(7) 4_545 ?
O21 Cs4 3.017(7) 3_747 ?
O21 Cs3 3.712(7) 2_746 ?
O22 Cs2 3.381(7) 3_747 ?
O23 Cs3 2.869(13) 4_546 ?
